data_2215617
loop_
_publ_author_name
'Rohan A. Davis'
'Anthony R. Carroll'
'Ronald J. Quinn'
'Peter C. Healy'
'Alan R. White'

_publ_section_title
;
 4-Iodo-1<i>H</i>-pyrrole-2-carbaldehyde
;
_journal_coeditor_code NG2326
_journal_issue 10
_journal_name_full 'Acta Crystallographica Section E'
_journal_page_first o4076
_journal_page_last o4076
_journal_paper_doi 10.1107/S1600536807044534
_journal_volume 63
_journal_year 2007
_chemical_formula_iupac 'C5 H4 I N O'
_chemical_formula_moiety 'C5 H4 I N O'
_chemical_formula_sum 'C5 H4 I N O'
_chemical_formula_weight 220.99
_chemical_name_systematic
;
4-iodo-1H-pyrrole-2-carbaldehyde
;
_space_group_IT_number 14
_symmetry_cell_setting monoclinic
_symmetry_space_group_name_Hall '-P 2ybc'
_symmetry_space_group_name_H-M 'P 1 21/c 1'
_atom_sites_solution_hydrogens geom
_atom_sites_solution_primary direct
_atom_sites_solution_secondary difmap
_cell_angle_alpha 90
_cell_angle_beta 92.73(2)
_cell_angle_gamma 90
_cell_formula_units_Z 4
_cell_length_a 10.245(3)
_cell_length_b 4.726(2)
_cell_length_c 13.531(4)
_cell_measurement_reflns_used 25
_cell_measurement_temperature 295(2)
_cell_measurement_theta_max 16.3
_cell_measurement_theta_min 12.5
_cell_volume 654.4(4)
_computing_cell_refinement
;
MSC/AFC7 Diffractometer Control Software (Molecular Structure Corporation,
1999)
;
_computing_data_collection
;
MSC/AFC7 Diffractometer Control Software (Molecular Structure Corporation,
1999)
;
_computing_data_reduction 'TEXSAN (Molecular Structure Corporation, 2001)'
_computing_molecular_graphics 'ORTEP3 (Farrugia, 1997)'
_computing_publication_material
;
TEXSAN (Molecular Structure Corporation, 2001) and PLATON (Spek,
2003)
;
_computing_structure_refinement
;
TEXSAN (Molecular Structure Corporation, 2001) and SHELXL97 (Sheldrick,
1997)
;
_computing_structure_solution 'TEXSAN (Molecular Structure Corporation, 2001)'
_diffrn_ambient_temperature 295
_diffrn_measured_fraction_theta_full 0.999
_diffrn_measured_fraction_theta_max 0.999
_diffrn_measurement_device 'Rigaku AFC-7R'
_diffrn_measurement_method \w/2\q
_diffrn_radiation_monochromator graphite
_diffrn_radiation_source 'Rigaku rotating anode'
_diffrn_radiation_type 'Mo K\a'
_diffrn_radiation_wavelength 0.71069
_diffrn_reflns_av_R_equivalents 0.0178
_diffrn_reflns_av_sigmaI/netI 0.0193
_diffrn_reflns_limit_h_max 13
_diffrn_reflns_limit_h_min -13
_diffrn_reflns_limit_k_max 6
_diffrn_reflns_limit_k_min -2
_diffrn_reflns_limit_l_max 17
_diffrn_reflns_limit_l_min -7
_diffrn_reflns_number 1793
_diffrn_reflns_reduction_process
;
;
_diffrn_reflns_theta_full 27.50
_diffrn_reflns_theta_max 27.50
_diffrn_reflns_theta_min 3.01
_diffrn_standards_decay_% 1.82
_diffrn_standards_interval_count 150
_diffrn_standards_number 3
_exptl_absorpt_coefficient_mu 4.793
_exptl_absorpt_correction_T_max 0.5333
_exptl_absorpt_correction_T_min 0.2501
_exptl_absorpt_correction_type psi-scan
_exptl_absorpt_process_details '(North <i>et al.</i>,  1968)'
_exptl_crystal_colour colourless
_exptl_crystal_density_diffrn 2.243
_exptl_crystal_density_method 'not measured'
_exptl_crystal_description plate
_exptl_crystal_F_000 408
_exptl_crystal_size_max 0.400
_exptl_crystal_size_mid 0.400
_exptl_crystal_size_min 0.150
_refine_diff_density_max 0.564
_refine_diff_density_min -0.691
_refine_ls_extinction_coef 0.0057(6)
_refine_ls_extinction_expression Fc^*^=kFc[1+0.001Fc^2^\l^3^/sin(2\q)]^-1/4^
_refine_ls_extinction_method 'SHELXL97 (Sheldrick, 1997)'
_refine_ls_goodness_of_fit_ref 1.114
_refine_ls_hydrogen_treatment constr
_refine_ls_matrix_type full
_refine_ls_number_parameters 74
_refine_ls_number_reflns 1505
_refine_ls_number_restraints 0
_refine_ls_restrained_S_all 1.114
_refine_ls_R_factor_all 0.0346
_refine_ls_R_factor_gt 0.0256
_refine_ls_shift/su_max 0.000
_refine_ls_shift/su_mean 0.000
_refine_ls_structure_factor_coef Fsqd
_refine_ls_weighting_details 'calc w = 1/[\s^2^(Fo^2^)+(0.0254P)^2^+0.8517P] where P=(Fo^2^+2Fc^2^)/3'
_refine_ls_weighting_scheme calc
_refine_ls_wR_factor_gt 0.0640
_refine_ls_wR_factor_ref 0.0681
_reflns_number_gt 1281
_reflns_number_total 1505
_reflns_threshold_expression I>2\s(I)
_cod_data_source_file ng2326.cif
_cod_data_source_block I
_cod_original_sg_symbol_H-M 'P 21/c'
_cod_database_code 2215617
_cod_database_fobs_code 2215617

loop_
_symmetry_equiv_pos_site_id
_symmetry_equiv_pos_as_xyz
1 x,y,z
2 -x,1/2+y,1/2-z
3 -x,-y,-z
4 x,1/2-y,1/2+z

loop_
_atom_site_aniso_label
_atom_site_aniso_U_11
_atom_site_aniso_U_22
_atom_site_aniso_U_33
_atom_site_aniso_U_12
_atom_site_aniso_U_13
_atom_site_aniso_U_23
I1 0.0656(2) 0.0567(2) 0.0560(2) 0.00930(10) 0.00780(10) 0.00530(10)
O2 0.0663(18) 0.096(2) 0.0456(15) -0.0168(18) -0.0061(13) 0.0071(17)
N1 0.0476(16) 0.071(2) 0.0417(16) 0.0030(16) -0.0029(13) -0.0036(16)
C2 0.053(2) 0.065(3) 0.0376(17) 0.0046(19) -0.0053(15) -0.0039(17)
C3 0.053(2) 0.062(2) 0.0435(19) -0.0021(19) -0.0067(16) -0.0025(19)
C4 0.0533(19) 0.052(2) 0.0418(18) 0.0109(17) 0.0035(15) -0.0023(17)
C5 0.056(2) 0.069(3) 0.0387(18) 0.013(2) -0.0017(16) -0.0012(19)
C21 0.058(2) 0.081(3) 0.0404(19) -0.008(2) -0.0070(16) 0.002(2)

loop_
_atom_site_type_symbol
_atom_site_label
_atom_site_fract_x
_atom_site_fract_y
_atom_site_fract_z
_atom_site_U_iso_or_equiv
_atom_site_thermal_displace_type
_atom_site_occupancy
I I1 0.10101(3) 0.11438(6) 0.17038(2) 0.05930(10) Uani 1.000
O O2 0.4065(3) 0.9850(9) -0.1241(2) 0.0696(10) Uani 1.000
N N1 0.3783(3) 0.6731(8) 0.0582(2) 0.0536(10) Uani 1.000
C C2 0.2945(4) 0.6628(9) -0.0239(3) 0.0521(13) Uani 1.000
C C3 0.1952(4) 0.4801(10) -0.0045(3) 0.0531(11) Uani 1.000
C C4 0.2196(4) 0.3788(8) 0.0908(3) 0.0490(11) Uani 1.000
C C5 0.3333(4) 0.5006(10) 0.1282(3) 0.0547(13) Uani 1.000
C C21 0.3154(4) 0.8263(11) -0.1112(3) 0.0601(14) Uani 1.000
H H1 0.45070 0.77370 0.06420 0.0630 Uiso 1.000
H H2 0.25140 0.80760 -0.16460 0.0710 Uiso 1.000
H H3 0.12300 0.42850 -0.04790 0.0630 Uiso 1.000
H H5 0.37100 0.46580 0.19280 0.0640 Uiso 1.000

loop_
_atom_type_symbol
_atom_type_description
_atom_type_scat_dispersion_real
_atom_type_scat_dispersion_imag
_atom_type_scat_source
O O 0.0106 0.0060 'International Tables Vol C Tables 4.2.6.8 and 6.1.1.4'
N N 0.0061 0.0033 'International Tables Vol C Tables 4.2.6.8 and 6.1.1.4'
I I -0.4742 1.8119 'International Tables Vol C Tables 4.2.6.8 and 6.1.1.4'
H H 0.0000 0.0000 'International Tables Vol C Tables 4.2.6.8 and 6.1.1.4'
C C 0.0033 0.0016 'International Tables Vol C Tables 4.2.6.8 and 6.1.1.4'

loop_
_geom_angle_atom_site_label_1
_geom_angle_atom_site_label_2
_geom_angle_atom_site_label_3
_geom_angle
_geom_angle_publ_flag
C2 N1 C5 109.0(3) no
C5 N1 H1 125.00 no
C2 N1 H1 126.00 no
N1 C2 C21 122.3(4) no
N1 C2 C3 108.0(4) no
C3 C2 C21 129.7(4) no
C2 C3 C4 107.1(4) no
I1 C4 C5 124.6(3) no
I1 C4 C3 127.2(3) no
C3 C4 C5 108.1(4) no
N1 C5 C4 107.9(3) no
O2 C21 C2 126.5(4) no
C2 C3 H3 127.00 no
C4 C3 H3 126.00 no
N1 C5 H5 128.00 no
C4 C5 H5 124.00 no
O2 C21 H2 117.00 no
C2 C21 H2 117.00 no

loop_
_geom_bond_atom_site_label_1
_geom_bond_atom_site_label_2
_geom_bond_distance
_geom_bond_publ_flag
I1 C4 2.079(4) yes
O2 C21 1.216(6) yes
N1 C2 1.372(5) yes
N1 C5 1.348(5) yes
N1 H1 0.8800 no
C2 C3 1.369(6) yes
C2 C21 1.436(6) yes
C3 C4 1.387(6) yes
C4 C5 1.374(6) yes
C3 H3 0.9500 no
C5 H5 0.9500 no
C21 H2 0.9600 no

loop_
_geom_contact_atom_site_label_1
_geom_contact_atom_site_label_2
_geom_contact_distance
_geom_contact_site_symmetry_2
_geom_contact_publ_flag
I1 C4 3.853(4) 1_545 no
I1 C5 3.812(5) 1_545 no
I1 I1 3.8646(17) 2_545 no
I1 I1 3.8646(17) 2_555 no
I1 H2 3.3200 4_555 no
O2 N1 2.900(5) . no
O2 C5 3.400(5) 4_564 no
O2 N1 2.843(5) 3_675 no
O2 H1 2.0000 3_675 no
O2 H1 2.7500 . no
O2 H5 2.5000 4_564 no
N1 O2 2.900(5) . no
N1 O2 2.843(5) 3_675 no
C4 I1 3.853(4) 1_565 no
C5 I1 3.812(5) 1_565 no
C5 O2 3.400(5) 4_565 no
C21 H1 3.0900 3_675 no
C21 H5 2.9100 4_564 no
H1 O2 2.7500 . no
H1 O2 2.0000 3_675 no
H1 C21 3.0900 3_675 no
H2 I1 3.3200 4_554 no
H2 H5 2.5700 4_564 no
H5 O2 2.5000 4_565 no
H5 C21 2.9100 4_565 no
H5 H2 2.5700 4_565 no

loop_
_geom_hbond_atom_site_label_D
_geom_hbond_atom_site_label_H
_geom_hbond_atom_site_label_A
_geom_hbond_site_symmetry_A
_geom_hbond_distance_DH
_geom_hbond_distance_HA
_geom_hbond_distance_DA
_geom_hbond_angle_DHA
_geom_hbond_publ_flag
N1 H1 O2 3_675 0.88 2.00 2.843(5) 161 yes
C5 H5 O2 4_565 0.95 2.50 3.400(5) 158 yes

loop_
_geom_torsion_atom_site_label_1
_geom_torsion_atom_site_label_2
_geom_torsion_atom_site_label_3
_geom_torsion_atom_site_label_4
_geom_torsion
_geom_torsion_publ_flag
C5 N1 C2 C3 0.0(5) no
C5 N1 C2 C21 179.5(4) no
C2 N1 C5 C4 -0.1(5) no
N1 C2 C3 C4 0.0(5) no
C21 C2 C3 C4 -179.4(4) no
N1 C2 C21 O2 1.1(7) no
C3 C2 C21 O2 -179.7(5) no
C2 C3 C4 I1 175.5(3) no
C2 C3 C4 C5 0.0(5) no
I1 C4 C5 N1 -175.6(3) no
C3 C4 C5 N1 0.1(5) no

loop_
_cod_related_entry_id
_cod_related_entry_database
_cod_related_entry_code
1 ChemSpider 3860482
